data_7220556
loop_
_publ_author_name
'Sl\'adkov\'a, V.'
'Skalick\'a, T.'
'Sko\<repov\'a, E.'
'\<Cejka, J.'
'Eigner, V.'
'Kratochv\'il, B.'

_publ_section_title
;
 Systematic solvate screening of trospium chloride: discovering hydrates
 of a long-established pharmaceutical
;
_journal_issue 25
_journal_name_full CrystEngComm
_journal_page_first 4712
_journal_paper_doi 10.1039/C5CE00744E
_journal_volume 17
_journal_year 2015
_chemical_formula_moiety 'C25 H30 N O3, C H3 N O2, Cl'
_chemical_formula_sum 'C26 H33 Cl N2 O5'
_chemical_formula_weight 489
_chemical_name_systematic ' ?'
_space_group_IT_number 14
_symmetry_cell_setting monoclinic
_symmetry_Int_Tables_number 14
_symmetry_space_group_name_Hall '-P 2yn'
_symmetry_space_group_name_H-M 'P 1 21/n 1'
_audit_update_record
;
2015-03-25 deposited with the CCDC.
2015-05-25 downloaded from the CCDC.
;
_cell_angle_alpha 90
_cell_angle_beta 97.556(3)
_cell_angle_gamma 90
_cell_formula_units_Z 4
_cell_length_a 9.9289(3)
_cell_length_b 9.4290(3)
_cell_length_c 26.8357(10)
_cell_measurement_reflns_used 9400
_cell_measurement_temperature 180
_cell_measurement_theta_max 76.75
_cell_measurement_theta_min 4.66
_cell_volume 2490.53(14)
_computing_cell_refinement
;
CrysAlisPro, Agilent Technologies,
Version 1.171.37.31 (release 14-01-2014 CrysAlis171 .NET)
(compiled Jan 14 2014,18:38:05)
;
_computing_data_collection
;
CrysAlisPro, Agilent Technologies,
Version 1.171.37.31 (release 14-01-2014 CrysAlis171 .NET)
(compiled Jan 14 2014,18:38:05)
;
_computing_data_reduction
;
CrysAlisPro, Agilent Technologies,
Version 1.171.37.31 (release 14-01-2014 CrysAlis171 .NET)
(compiled Jan 14 2014,18:38:05)
;
_diffrn_ambient_temperature 180
_diffrn_detector 'CCD plate'
_diffrn_detector_area_resol_mean 4.0959
_diffrn_measured_fraction_theta_full 0.98
_diffrn_measured_fraction_theta_max 0.97
_diffrn_measurement_device 'four-cycle diffractometer'
_diffrn_measurement_device_type 'Xcalibur, Onyx'
_diffrn_measurement_method '\w scans'
_diffrn_radiation_monochromator graphite
_diffrn_radiation_probe x-ray
_diffrn_radiation_source 'X-ray tube'
_diffrn_radiation_type 'Cu K\a'
_diffrn_radiation_wavelength 1.54184
_diffrn_reflns_av_R_equivalents 0.0461
_diffrn_reflns_av_unetI/netI 0.0233
_diffrn_reflns_limit_h_max 9
_diffrn_reflns_limit_h_min -12
_diffrn_reflns_limit_k_max 10
_diffrn_reflns_limit_k_min -11
_diffrn_reflns_limit_l_max 33
_diffrn_reflns_limit_l_min -31
_diffrn_reflns_number 16871
_diffrn_reflns_theta_full 75.97
_diffrn_reflns_theta_max 77.55
_diffrn_reflns_theta_min 4.58
_diffrn_source 'Enhance (Cu) X-ray Source'
_exptl_absorpt_coefficient_mu 1.681
_exptl_absorpt_correction_T_max 1
_exptl_absorpt_correction_T_min 0.576
_exptl_absorpt_correction_type multi-scan
_exptl_absorpt_process_details
;
CrysAlisPro, Agilent Technologies,
Version 1.171.37.31 (release 14-01-2014 CrysAlis171 .NET)
(compiled Jan 14 2014,18:38:05)
Empirical absorption correction using spherical harmonics,
 implemented in SCALE3 ABSPACK scaling algorithm.
;
_exptl_crystal_colour colourless
_exptl_crystal_density_diffrn 1.3038
_exptl_crystal_description block
_exptl_crystal_F_000 1040
_exptl_crystal_size_max 0.26
_exptl_crystal_size_mid 0.17
_exptl_crystal_size_min 0.12
_refine_diff_density_max 0.38
_refine_diff_density_min -0.27
_refine_ls_extinction_coef 1200(400)
_refine_ls_extinction_method 'B-C type 1 Gaussian isotropic (Becker & Coppens, 1974)'
_refine_ls_goodness_of_fit_gt 1.93
_refine_ls_goodness_of_fit_ref 1.82
_refine_ls_hydrogen_treatment mixed
_refine_ls_number_constraints 129
_refine_ls_number_parameters 311
_refine_ls_number_reflns 5114
_refine_ls_number_restraints 1
_refine_ls_R_factor_all 0.0587
_refine_ls_R_factor_gt 0.0506
_refine_ls_shift/su_max 0.0361
_refine_ls_shift/su_mean 0.0073
_refine_ls_structure_factor_coef Fsqd
_refine_ls_weighting_details w=1/(\s^2^(I)+0.0016I^2^)
_refine_ls_weighting_scheme sigma
_refine_ls_wR_factor_gt 0.1305
_refine_ls_wR_factor_ref 0.1368
_reflns_number_gt 4177
_reflns_number_total 5114
_reflns_threshold_expression I>3\s(I)
_cod_data_source_file c5ce00744e2.cif
_cod_data_source_block TCl_MeNO2
_cod_depositor_comments
;
The following automatic conversions were performed:

'_diffrn_radiation_probe' value 'X-ray' changed to 'x-ray' according
to
/usr/data/users/saulius/crontab/automatic-downloads/rss-feeds/RSC/lib/dictionaries/cif_core.dic
dictionary named 'cif_core.dic' version 2.4.2 from 2011-04-26.

Automatic conversion script
Id: cif_fix_values 3271 2015-04-21 07:52:19Z andrius 

 Adding full bibliography for 7220553--7220559.cif.
;
_cod_original_sg_symbol_Hall '-P 2yabc'
_cod_original_formula_sum 'C26 H33 Cl1 N2 O5'
_cod_database_code 7220556

loop_
_space_group_symop_id
_space_group_symop_operation_xyz
1 x,y,z
2 -x+1/2,y+1/2,-z+1/2
3 -x,-y,-z
4 x+1/2,-y+1/2,z+1/2

loop_
_atom_site_label
_atom_site_type_symbol
_atom_site_fract_x
_atom_site_fract_y
_atom_site_fract_z
_atom_site_adp_type
_atom_site_U_iso_or_equiv
_atom_site_site_symmetry_multiplicity
_atom_site_occupancy
_atom_site_calc_flag
Cl1 Cl 0.97279(5) 0.78573(5) 0.244190(17) Uani 0.03820(15) 4 1 d
O1 O 0.28791(14) 0.70566(13) 0.16567(5) Uani 0.0410(4) 4 1 d
O2 O 0.13163(14) 0.53627(14) 0.14795(6) Uani 0.0480(5) 4 1 d
O3 O 0.07750(14) 0.88949(14) 0.14812(5) Uani 0.0376(4) 4 1 d
O1s O 0.4236(3) 0.3961(3) 0.08755(11) Uani 0.1224(13) 4 1 d
O2s O 0.5059(3) 0.1855(4) 0.09299(11) Uani 0.1232(14) 4 1 d
N1 N 0.58318(14) 0.77835(14) 0.26844(6) Uani 0.0319(4) 4 1 d
N1s N 0.4233(3) 0.2748(3) 0.10150(9) Uani 0.0718(9) 4 1 d
C1 C 0.16938(18) 0.65522(18) 0.14401(6) Uani 0.0318(5) 4 1 d
C2 C 0.08902(18) 0.77530(18) 0.11425(7) Uani 0.0322(5) 4 1 d
C3 C -0.05107(19) 0.72160(19) 0.09099(7) Uani 0.0351(5) 4 1 d
C4 C -0.0615(2) 0.6149(2) 0.05546(8) Uani 0.0494(7) 4 1 d
C5 C -0.1874(2) 0.5673(3) 0.03322(9) Uani 0.0580(8) 4 1 d
C6 C -0.3053(2) 0.6267(3) 0.04633(9) Uani 0.0563(8) 4 1 d
C7 C -0.2957(2) 0.7330(3) 0.08117(8) Uani 0.0501(7) 4 1 d
C8 C -0.1696(2) 0.7806(2) 0.10382(7) Uani 0.0406(6) 4 1 d
C9 C 0.16668(18) 0.83208(20) 0.07310(6) Uani 0.0340(5) 4 1 d
C10 C 0.2662(2) 0.7537(2) 0.05367(8) Uani 0.0427(6) 4 1 d
C11 C 0.3320(2) 0.8086(3) 0.01520(8) Uani 0.0519(8) 4 1 d
C12 C 0.2999(2) 0.9423(3) -0.00358(8) Uani 0.0546(8) 4 1 d
C13 C 0.2006(2) 1.0206(3) 0.01529(8) Uani 0.0523(7) 4 1 d
C14 C 0.1337(2) 0.9657(2) 0.05335(7) Uani 0.0423(6) 4 1 d
C15 C 0.37254(19) 0.61855(18) 0.20227(7) Uani 0.0352(5) 4 1 d
C16 C 0.35218(18) 0.67090(18) 0.25451(7) Uani 0.0350(5) 4 1 d
C17 C 0.43241(17) 0.80477(18) 0.26972(7) Uani 0.0339(5) 4 1 d
C18 C 0.40376(19) 0.92527(18) 0.23158(8) Uani 0.0414(6) 4 1 d
C19 C 0.50732(19) 0.90539(19) 0.19394(8) Uani 0.0420(6) 4 1 d
C20 C 0.58755(19) 0.77215(19) 0.21210(7) Uani 0.0361(6) 4 1 d
C21 C 0.51804(19) 0.63513(19) 0.19183(7) Uani 0.0376(6) 4 1 d
C22 C 0.64533(19) 0.65335(19) 0.29796(7) Uani 0.0394(6) 4 1 d
C23 C 0.6589(3) 0.7030(2) 0.35202(9) Uani 0.0562(8) 4 1 d
C24 C 0.6863(2) 0.8633(2) 0.34915(9) Uani 0.0587(8) 4 1 d
C25 C 0.66681(19) 0.89950(20) 0.29346(8) Uani 0.0442(6) 4 1 d
C1s C 0.3225(3) 0.2295(3) 0.13291(10) Uani 0.0620(9) 4 1 d
H1c4 H 0.019532 0.573084 0.046005 Uiso 0.0592 4 1 d
H1c5 H -0.192724 0.492877 0.008628 Uiso 0.0696 4 1 d
H1c6 H -0.392594 0.593566 0.031142 Uiso 0.0676 4 1 d
H1c7 H -0.376995 0.775473 0.090175 Uiso 0.0602 4 1 d
H1c8 H -0.164718 0.854789 0.12849 Uiso 0.0487 4 1 d
H1c10 H 0.28983 0.661095 0.066877 Uiso 0.0513 4 1 d
H1c11 H 0.399814 0.753283 0.001704 Uiso 0.0622 4 1 d
H1c12 H 0.346477 0.980693 -0.029699 Uiso 0.0655 4 1 d
H1c13 H 0.177732 1.113429 0.002082 Uiso 0.0627 4 1 d
H1c14 H 0.064165 1.020447 0.066081 Uiso 0.0508 4 1 d
H1c15 H 0.349336 0.519707 0.20013 Uiso 0.0422 4 1 d
H1c16 H 0.257327 0.688052 0.255661 Uiso 0.0419 4 1 d
H2c16 H 0.377867 0.597563 0.278716 Uiso 0.0419 4 1 d
H1c17 H 0.407553 0.828933 0.302049 Uiso 0.0407 4 1 d
H1c18 H 0.419469 1.014749 0.248405 Uiso 0.0497 4 1 d
H2c18 H 0.313267 0.915653 0.214267 Uiso 0.0497 4 1 d
H1c19 H 0.459706 0.888948 0.160943 Uiso 0.0503 4 1 d
H2c19 H 0.567553 0.985418 0.195849 Uiso 0.0503 4 1 d
H1c20 H 0.676241 0.770821 0.201542 Uiso 0.0433 4 1 d
H1c21 H 0.57053 0.555072 0.205231 Uiso 0.0451 4 1 d
H2c21 H 0.521141 0.628853 0.156291 Uiso 0.0451 4 1 d
H1c22 H 0.73389 0.634789 0.288772 Uiso 0.0473 4 1 d
H2c22 H 0.583987 0.574302 0.293554 Uiso 0.0473 4 1 d
H1c23 H 0.735644 0.657367 0.370955 Uiso 0.0675 4 1 d
H2c23 H 0.574698 0.687761 0.36515 Uiso 0.0675 4 1 d
H1c24 H 0.620968 0.914165 0.365606 Uiso 0.0704 4 1 d
H2c24 H 0.778475 0.882691 0.363147 Uiso 0.0704 4 1 d
H1c25 H 0.616494 0.986353 0.288177 Uiso 0.053 4 1 d
H2c25 H 0.753603 0.902077 0.281388 Uiso 0.053 4 1 d
H1c1s H 0.244768 0.290754 0.127358 Uiso 0.0744 4 1 d
H2c1s H 0.295297 0.133813 0.124489 Uiso 0.0744 4 1 d
H3c1s H 0.360953 0.233931 0.167624 Uiso 0.0744 4 1 d
H1o3 H 0.048(2) 0.858(2) 0.1730(5) Uiso 0.0451 4 1 d

loop_
_atom_site_aniso_label
_atom_site_aniso_type_symbol
_atom_site_aniso_U_11
_atom_site_aniso_U_22
_atom_site_aniso_U_33
_atom_site_aniso_U_12
_atom_site_aniso_U_13
_atom_site_aniso_U_23
Cl1 Cl 0.0386(3) 0.0322(2) 0.0436(3) 0.00406(17) 0.00470(18) 0.00090(17)
O1 O 0.0402(8) 0.0282(6) 0.0493(8) -0.0040(5) -0.0140(6) 0.0079(6)
O2 O 0.0426(8) 0.0325(7) 0.0643(9) -0.0062(6) -0.0095(7) 0.0094(6)
O3 O 0.0426(8) 0.0328(7) 0.0370(7) -0.0004(6) 0.0035(5) -0.0020(5)
O1s O 0.141(3) 0.112(2) 0.115(2) -0.0303(19) 0.0171(18) 0.0354(17)
O2s O 0.0789(18) 0.178(3) 0.118(2) 0.0142(18) 0.0318(15) -0.037(2)
N1 N 0.0238(7) 0.0242(7) 0.0463(8) 0.0004(5) -0.0002(6) -0.0018(6)
N1s N 0.0623(15) 0.0971(19) 0.0546(13) -0.0106(14) 0.0022(11) -0.0101(13)
C1 C 0.0321(9) 0.0300(8) 0.0326(8) -0.0010(7) 0.0021(7) -0.0005(7)
C2 C 0.0314(9) 0.0299(8) 0.0339(9) -0.0004(7) -0.0013(7) 0.0004(7)
C3 C 0.0330(9) 0.0374(9) 0.0336(9) -0.0016(7) -0.0005(7) 0.0052(7)
C4 C 0.0383(11) 0.0566(13) 0.0519(12) -0.0055(10) 0.0010(9) -0.0117(10)
C5 C 0.0466(13) 0.0689(16) 0.0566(13) -0.0131(11) -0.0008(10) -0.0198(12)
C6 C 0.0398(12) 0.0711(16) 0.0540(13) -0.0145(11) -0.0084(9) 0.0072(12)
C7 C 0.0323(10) 0.0685(15) 0.0490(12) -0.0014(10) 0.0029(8) 0.0140(11)
C8 C 0.0353(10) 0.0476(11) 0.0382(10) 0.0012(8) 0.0025(8) 0.0055(8)
C9 C 0.0320(9) 0.0358(9) 0.0323(8) -0.0032(7) -0.0021(7) 0.0010(7)
C10 C 0.0435(11) 0.0434(11) 0.0409(10) 0.0031(9) 0.0045(8) 0.0023(8)
C11 C 0.0452(12) 0.0658(14) 0.0462(11) 0.0053(11) 0.0120(9) 0.0061(10)
C12 C 0.0503(13) 0.0691(15) 0.0443(11) -0.0086(12) 0.0063(9) 0.0134(11)
C13 C 0.0563(13) 0.0507(12) 0.0483(12) -0.0019(11) 0.0009(10) 0.0169(10)
C14 C 0.0400(11) 0.0418(10) 0.0440(10) 0.0003(8) 0.0014(8) 0.0092(9)
C15 C 0.0359(9) 0.0242(8) 0.0421(10) -0.0004(7) -0.0074(7) 0.0044(7)
C16 C 0.0277(9) 0.0314(9) 0.0442(10) -0.0042(7) -0.0016(7) 0.0034(8)
C17 C 0.0238(8) 0.0290(8) 0.0488(10) 0.0003(7) 0.0040(7) -0.0057(7)
C18 C 0.0315(9) 0.0240(8) 0.0658(13) 0.0024(7) -0.0045(8) -0.0012(8)
C19 C 0.0373(10) 0.0295(9) 0.0574(12) -0.0043(8) -0.0001(8) 0.0090(8)
C20 C 0.0300(9) 0.0316(9) 0.0471(10) 0.0010(7) 0.0066(8) 0.0032(8)
C21 C 0.0388(10) 0.0319(9) 0.0411(10) 0.0051(8) 0.0012(8) -0.0031(8)
C22 C 0.0339(10) 0.0301(9) 0.0511(11) 0.0011(8) -0.0064(8) 0.0030(8)
C23 C 0.0568(15) 0.0569(14) 0.0500(12) -0.0051(11) -0.0115(10) -0.0007(10)
C24 C 0.0519(14) 0.0538(13) 0.0636(14) 0.0007(11) -0.0173(11) -0.0173(11)
C25 C 0.0310(10) 0.0291(9) 0.0690(13) -0.0049(7) -0.0061(9) -0.0093(9)
C1s C 0.0608(16) 0.0661(16) 0.0593(15) -0.0006(13) 0.0093(12) -0.0071(12)

loop_
_atom_type_symbol
_atom_type_scat_dispersion_real
_atom_type_scat_dispersion_imag
_atom_type_scat_source
C 0.0181 0.0091 'International Tables Vol C tables 4.2.6.8 and 6.1.1.1'
H 0.0000 0.0000 'International Tables Vol C tables 4.2.6.8 and 6.1.1.1'
Cl 0.3639 0.7018 'International Tables Vol C tables 4.2.6.8 and 6.1.1.1'
N 0.0311 0.0180 'International Tables Vol C tables 4.2.6.8 and 6.1.1.1'
O 0.0492 0.0322 'International Tables Vol C tables 4.2.6.8 and 6.1.1.1'

loop_
_geom_angle_atom_site_label_1
_geom_angle_atom_site_label_2
_geom_angle_atom_site_label_3
_geom_angle
C1 O1 C15 119.41(13)
C2 O3 H1o3 108.1(14)
C17 N1 C20 100.70(13)
C17 N1 C22 116.88(14)
C17 N1 C25 110.46(13)
C20 N1 C22 115.46(14)
C20 N1 C25 112.58(14)
C22 N1 C25 101.19(13)
O1s N1s O2s 124.7(3)
O1s N1s C1s 119.3(3)
O2s N1s C1s 115.9(3)
O1 C1 O2 124.63(16)
O1 C1 C2 109.32(14)
O2 C1 C2 126.04(16)
O3 C2 C1 107.67(13)
O3 C2 C3 111.40(15)
O3 C2 C9 106.72(14)
C1 C2 C3 110.33(14)
C1 C2 C9 110.83(15)
C3 C2 C9 109.82(14)
C2 C3 C4 120.24(18)
C2 C3 C8 121.38(16)
C4 C3 C8 118.36(18)
C3 C4 C5 121.0(2)
C3 C4 H1c4 119.5
C5 C4 H1c4 119.5
C4 C5 C6 120.3(2)
C4 C5 H1c5 119.87
C6 C5 H1c5 119.86
C5 C6 C7 119.0(2)
C5 C6 H1c6 120.48
C7 C6 H1c6 120.48
C6 C7 C8 120.9(2)
C6 C7 H1c7 119.56
C8 C7 H1c7 119.56
C3 C8 C7 120.44(19)
C3 C8 H1c8 119.78
C7 C8 H1c8 119.78
C2 C9 C10 122.52(17)
C2 C9 C14 118.58(17)
C10 C9 C14 118.87(18)
C9 C10 C11 120.5(2)
C9 C10 H1c10 119.77
C11 C10 H1c10 119.77
C10 C11 C12 120.2(2)
C10 C11 H1c11 119.91
C12 C11 H1c11 119.91
C11 C12 C13 119.8(2)
C11 C12 H1c12 120.11
C13 C12 H1c12 120.11
C12 C13 C14 120.2(2)
C12 C13 H1c13 119.88
C14 C13 H1c13 119.88
C9 C14 C13 120.5(2)
C9 C14 H1c14 119.77
C13 C14 H1c14 119.77
O1 C15 C16 107.61(14)
O1 C15 C21 107.21(15)
O1 C15 H1c15 113.19
C16 C15 C21 112.44(14)
C16 C15 H1c15 108.04
C21 C15 H1c15 108.43
C15 C16 C17 112.81(16)
C15 C16 H1c16 109.47
C15 C16 H2c16 109.47
C17 C16 H1c16 109.47
C17 C16 H2c16 109.47
H1c16 C16 H2c16 105.91
N1 C17 C16 109.90(14)
N1 C17 C18 101.72(14)
N1 C17 H1c17 115.45
C16 C17 C18 113.09(15)
C16 C17 H1c17 104.59
C18 C17 H1c17 112.39
C17 C18 C19 105.43(15)
C17 C18 H1c18 109.47
C17 C18 H2c18 109.47
C19 C18 H1c18 109.47
C19 C18 H2c18 109.47
H1c18 C18 H2c18 113.23
C18 C19 C20 104.74(16)
C18 C19 H1c19 109.47
C18 C19 H2c19 109.47
C20 C19 H1c19 109.47
C20 C19 H2c19 109.47
H1c19 C19 H2c19 113.82
N1 C20 C19 101.73(15)
N1 C20 C21 108.40(15)
N1 C20 H1c20 116.2
C19 C20 C21 112.81(15)
C19 C20 H1c20 112.05
C21 C20 H1c20 105.8
C15 C21 C20 114.68(16)
C15 C21 H1c21 109.47
C15 C21 H2c21 109.47
C20 C21 H1c21 109.47
C20 C21 H2c21 109.47
H1c21 C21 H2c21 103.71
N1 C22 C23 103.94(15)
N1 C22 H1c22 109.47
N1 C22 H2c22 109.47
C23 C22 H1c22 109.47
C23 C22 H2c22 109.47
H1c22 C22 H2c22 114.49
C22 C23 C24 104.46(18)
C22 C23 H1c23 109.47
C22 C23 H2c23 109.47
C24 C23 H1c23 109.47
C24 C23 H2c23 109.47
H1c23 C23 H2c23 114.06
C23 C24 C25 105.62(18)
C23 C24 H1c24 109.47
C23 C24 H2c24 109.47
C25 C24 H1c24 109.47
C25 C24 H2c24 109.47
H1c24 C24 H2c24 113.06
N1 C25 C24 104.92(16)
N1 C25 H1c25 109.47
N1 C25 H2c25 109.47
C24 C25 H1c25 109.47
C24 C25 H2c25 109.47
H1c25 C25 H2c25 113.67
N1s C1s H1c1s 109.47
N1s C1s H2c1s 109.47
N1s C1s H3c1s 109.47
H1c1s C1s H2c1s 109.47
H1c1s C1s H3c1s 109.47
H2c1s C1s H3c1s 109.47

loop_
_geom_bond_atom_site_label_1
_geom_bond_atom_site_label_2
_geom_bond_distance
O1 C1 1.330(2)
O1 C15 1.459(2)
O2 C1 1.192(2)
O3 C2 1.423(2)
O3 H1o3 0.820(17)
O1s N1s 1.203(4)
O2s N1s 1.218(4)
N1 C17 1.522(2)
N1 C20 1.519(3)
N1 C22 1.506(2)
N1 C25 1.516(2)
N1s C1s 1.455(4)
C1 C2 1.546(2)
C2 C3 1.534(3)
C2 C9 1.525(3)
C3 C4 1.380(3)
C3 C8 1.385(3)
C4 C5 1.387(3)
C4 H1c4 0.96
C5 C6 1.384(3)
C5 H1c5 0.96
C6 C7 1.366(3)
C6 H1c6 0.96
C7 C8 1.392(3)
C7 H1c7 0.96
C8 H1c8 0.96
C9 C10 1.389(3)
C9 C14 1.389(3)
C10 C11 1.392(3)
C10 H1c10 0.96
C11 C12 1.379(4)
C11 H1c11 0.96
C12 C13 1.380(3)
C12 H1c12 0.96
C13 C14 1.390(3)
C13 H1c13 0.96
C14 H1c14 0.96
C15 C16 1.525(3)
C15 C21 1.515(3)
C15 H1c15 0.96
C16 C17 1.520(2)
C16 H1c16 0.96
C16 H2c16 0.96
C17 C18 1.531(3)
C17 H1c17 0.96
C18 C19 1.545(3)
C18 H1c18 0.96
C18 H2c18 0.96
C19 C20 1.532(3)
C19 H1c19 0.96
C19 H2c19 0.96
C20 C21 1.531(3)
C20 H1c20 0.96
C21 H1c21 0.96
C21 H2c21 0.96
C22 C23 1.513(3)
C22 H1c22 0.96
C22 H2c22 0.96
C23 C24 1.539(3)
C23 H1c23 0.96
C23 H2c23 0.96
C24 C25 1.521(3)
C24 H1c24 0.96
C24 H2c24 0.96
C25 H1c25 0.96
C25 H2c25 0.96
C1s H1c1s 0.96
C1s H2c1s 0.96
C1s H3c1s 0.96

loop_
_geom_hbond_atom_site_label_D
_geom_hbond_atom_site_label_H
_geom_hbond_atom_site_label_A
_geom_hbond_site_symmetry_A
_geom_hbond_distance_DH
_geom_hbond_distance_HA
_geom_hbond_distance_DA
_geom_hbond_angle_DHA
C17 H1c17 O2 2_555 0.96 2.43 3.228(2) 140.20
O3 H1o3 Cl1 1_455 0.820(17) 2.246(16) 3.0642(14) 175.7(18)

loop_
_restr_distance_atom_site_label_1
_restr_distance_atom_site_label_2
_restr_distance_target
_restr_distance_target_weight_param
O3 H1o3 0.82 0.001
